data_7710022
loop_
_publ_author_name
'Jiajaroen, Suwadee'
'Dungkeaw, Winya'
'Kielar, Filip'
'Sukwattanasinitt, Mongkol'
'Sahasithiwat, Somboon'
'Zenno, Hikaru'
'Hayami, Shinya'
'Azam, Mohammad'
'Al-Resayes, Saud I'
'Chainok, Kittipong'

_publ_section_title
;
 Four series of lanthanide coordination polymers based on the
 tetrabromobenzene-1,4-dicarboxylate ligand: structural diversity and
 multifunctional properties
;
_journal_name_full 'Dalton Transactions'
_journal_paper_doi 10.1039/D2DT00007E
_journal_year 2022
_chemical_formula_moiety 'C9 H4 Br4 Dy N O8'
_chemical_formula_sum 'C9 H4 Br4 Dy N O8'
_chemical_formula_weight 736.23
_space_group_crystal_system triclinic
_space_group_IT_number 2
_space_group_name_Hall '-P 1'
_space_group_name_H-M_alt 'P -1'
_atom_sites_solution_hydrogens mixed
_atom_sites_solution_primary dual
_audit_creation_date 2019-05-27
_audit_creation_method
;
Olex2 1.2
(compiled 2018.05.29 svn.r3508 for OlexSys, GUI svn.r5506)
;
_audit_update_record
;
2019-07-12 deposited with the CCDC.	2022-04-13 downloaded from the CCDC.
;
_cell_angle_alpha 104.319(2)
_cell_angle_beta 93.375(3)
_cell_angle_gamma 99.769(3)
_cell_formula_units_Z 2
_cell_length_a 9.1555(7)
_cell_length_b 9.1608(7)
_cell_length_c 10.0141(8)
_cell_measurement_reflns_used 9941
_cell_measurement_temperature 296
_cell_measurement_theta_max 28.305
_cell_measurement_theta_min 2.933
_cell_volume 797.52(11)
_computing_cell_refinement 'SAINT V8.38A (?, 2016)'
_computing_data_reduction 'SAINT V8.38A (?, 2016)'
_computing_molecular_graphics 'Olex2 (Dolomanov et al., 2009)'
_computing_publication_material 'Olex2 (Dolomanov et al., 2009)'
_computing_structure_refinement 'ShelXL (Sheldrick, 2015)'
_computing_structure_solution 'ShelXT (Sheldrick, 2015)'
_diffrn_ambient_temperature 296
_diffrn_detector 'Bruker PHOTON 100 area detector'
_diffrn_detector_area_resol_mean 10.5
_diffrn_detector_type 'PHOTON area detector'
_diffrn_measured_fraction_theta_full 0.997
_diffrn_measured_fraction_theta_max 0.997
_diffrn_measurement_device 'four-circle KAPPA diffractometer'
_diffrn_measurement_device_type 'Bruker D8 QUEST CMOS'
_diffrn_measurement_method '\f and \w scans'
_diffrn_radiation_collimation '0.5 mm'
_diffrn_radiation_monochromator 'graphiteDouble Bounce Multilayer Mirror'
_diffrn_radiation_probe x-ray
_diffrn_radiation_type MoK\a
_diffrn_radiation_wavelength 0.71073
_diffrn_reflns_av_R_equivalents 0.0548
_diffrn_reflns_av_unetI/netI 0.0349
_diffrn_reflns_Laue_measured_fraction_full 0.997
_diffrn_reflns_Laue_measured_fraction_max 0.997
_diffrn_reflns_limit_h_max 11
_diffrn_reflns_limit_h_min -11
_diffrn_reflns_limit_k_max 11
_diffrn_reflns_limit_k_min -11
_diffrn_reflns_limit_l_max 12
_diffrn_reflns_limit_l_min -12
_diffrn_reflns_number 19405
_diffrn_reflns_point_group_measured_fraction_full 0.997
_diffrn_reflns_point_group_measured_fraction_max 0.997
_diffrn_reflns_theta_full 25.242
_diffrn_reflns_theta_max 26.000
_diffrn_reflns_theta_min 2.932
_diffrn_source 'microfocus sealed x-ray tube'
_diffrn_source_type 'Incoatec I\mus'
_diffrn_standards_number 0
_exptl_absorpt_coefficient_mu 14.742
_exptl_absorpt_correction_T_max 0.7457
_exptl_absorpt_correction_T_min 0.4206
_exptl_absorpt_correction_type multi-scan
_exptl_absorpt_process_details
'SADABS-2016/2 (Bruker,2016/2) was used for absorption correction. wR2(int) was 0.1352 before and 0.0750 after correction. The Ratio of minimum to maximum transmission is 0.5640. The \l/2 correction factor is Not present.'
_exptl_crystal_colour colourless
_exptl_crystal_colour_primary colourless
_exptl_crystal_density_diffrn 3.066
_exptl_crystal_description plate
_exptl_crystal_F_000 670
_exptl_crystal_size_max 0.22
_exptl_crystal_size_mid 0.18
_exptl_crystal_size_min 0.1
_refine_diff_density_max 1.633
_refine_diff_density_min -1.121
_refine_diff_density_rms 0.201
_refine_ls_extinction_coef 0.0037(3)
_refine_ls_extinction_expression Fc^*^=kFc[1+0.001xFc^2^\l^3^/sin(2\q)]^-1/4^
_refine_ls_extinction_method 'SHELXL-2018/3 (Sheldrick 2018)'
_refine_ls_goodness_of_fit_ref 1.178
_refine_ls_hydrogen_treatment mixed
_refine_ls_matrix_type full
_refine_ls_number_parameters 213
_refine_ls_number_reflns 3144
_refine_ls_number_restraints 111
_refine_ls_restrained_S_all 1.160
_refine_ls_R_factor_all 0.0364
_refine_ls_R_factor_gt 0.0321
_refine_ls_shift/su_max 0.000
_refine_ls_shift/su_mean 0.000
_refine_ls_structure_factor_coef Fsqd
_refine_ls_weighting_details 'w=1/[\s^2^(Fo^2^)+11.0950P] where P=(Fo^2^+2Fc^2^)/3'
_refine_ls_weighting_scheme calc
_refine_ls_wR_factor_gt 0.0842
_refine_ls_wR_factor_ref 0.0857
_reflns_Friedel_coverage 0.000
_reflns_number_gt 2873
_reflns_number_total 3144
_reflns_threshold_expression 'I > 2\s(I)'
_cod_data_source_file d2dt00007e2.cif
_cod_data_source_block 18dy
_cod_database_code 7710022
_shelx_shelxl_version_number 2018/3
_shelx_space_group_comment
;
The symmetry employed for this shelxl refinement is uniquely defined
by the following loop, which should always be used as a source of
symmetry information in preference to the above space-group names.
They are only intended as comments.
;
_shelx_estimated_absorpt_t_max 0.320
_shelx_estimated_absorpt_t_min 0.140
_olex2_refinement_description
;
1. Fixed Uiso
 At 1.5 times of:
  All C(H,H,H) groups, All O(H) groups
2. Restrained distances
 O8-H8
 0.85 with sigma of 0.01
 C9-H8
 1.898416 with sigma of 0.02
 Dy1-H8
 2.916163 with sigma of 0.02
3. Rigid body (RIGU) restrains
 O1, C1, O2, C2, C3, Br1, C4, Br2, C5, C7, Br3, C8, Br4, C6, O3, O4
 with sigma for 1-2 distances of 0.001 and sigma for 1-3 distances of 0.001
4.a Idealised Me refined as rotating group:
 C9(H9A,H9B,H9C)
;
_olex2_submission_special_instructions 'No special instructions were received'

loop_
_space_group_symop_operation_xyz
'x, y, z'
'-x, -y, -z'

loop_
_atom_site_label
_atom_site_type_symbol
_atom_site_fract_x
_atom_site_fract_y
_atom_site_fract_z
_atom_site_U_iso_or_equiv
_atom_site_adp_type
_atom_site_occupancy
_atom_site_site_symmetry_order
_atom_site_calc_flag
_atom_site_refinement_flags_posn
_atom_site_refinement_flags_adp
_atom_site_refinement_flags_occupancy
_atom_site_disorder_assembly
_atom_site_disorder_group
Dy1 Dy 0.47379(4) 0.20947(4) 0.97843(3) 0.01500(13) Uani 1 1 d D . . . .
Br1 Br 0.20210(10) 0.32550(13) 0.63105(10) 0.0438(3) Uani 1 1 d . U . . .
Br2 Br 0.20767(10) 0.07634(12) 0.32820(9) 0.0419(3) Uani 1 1 d . U . . .
Br3 Br 0.83400(10) 0.21959(12) 0.38866(10) 0.0408(3) Uani 1 1 d . U . . .
Br4 Br 0.82862(11) 0.47515(13) 0.68815(10) 0.0462(3) Uani 1 1 d . U . . .
O1 O 0.5321(7) 0.3994(6) 0.8740(5) 0.0252(12) Uani 1 1 d . U . . .
O2 O 0.5037(7) 0.6077(6) 0.8110(5) 0.0260(12) Uani 1 1 d . U . . .
O3 O 0.5485(7) -0.0821(6) 0.2663(5) 0.0300(13) Uani 1 1 d . U . . .
O4 O 0.4971(6) 0.0632(5) 0.1354(5) 0.0178(10) Uani 1 1 d . U . . .
O5 O 0.2354(7) 0.0425(7) 0.9444(7) 0.0364(15) Uani 1 1 d . . . . .
O6 O 0.2300(7) 0.2786(7) 0.9642(8) 0.0454(18) Uani 1 1 d . . . . .
O7 O 0.0251(8) 0.1097(10) 0.9047(9) 0.061(2) Uani 1 1 d . . . . .
O8 O 0.7318(7) 0.2327(6) 1.0022(7) 0.0343(14) Uani 1 1 d D . . . .
H8 H 0.775(2) 0.157(2) 1.003(11) 0.051 Uiso 1 1 d DR . . . .
N1 N 0.1580(8) 0.1437(8) 0.9389(7) 0.0308(16) Uani 1 1 d . . . . .
C1 C 0.5159(9) 0.4704(8) 0.7856(7) 0.0191(13) Uani 1 1 d . U . . .
C2 C 0.5165(9) 0.3783(8) 0.6359(7) 0.0194(12) Uani 1 1 d . U . . .
C3 C 0.3834(9) 0.2978(8) 0.5582(7) 0.0192(13) Uani 1 1 d . U . . .
C4 C 0.3873(9) 0.1943(8) 0.4330(7) 0.0189(13) Uani 1 1 d . U . . .
C5 C 0.5201(8) 0.1685(8) 0.3838(7) 0.0160(12) Uani 1 1 d . U . . .
C6 C 0.5217(8) 0.0416(8) 0.2548(7) 0.0168(12) Uani 1 1 d . U . . .
C7 C 0.6528(9) 0.2525(8) 0.4578(7) 0.0187(13) Uani 1 1 d . U . . .
C8 C 0.6509(9) 0.3588(8) 0.5846(7) 0.0195(13) Uani 1 1 d . U . . .
C9 C 0.8423(11) 0.3692(10) 1.0397(12) 0.046(3) Uani 1 1 d D . . . .
H9A H 0.923895 0.355720 0.984898 0.070 Uiso 1 1 calc GR . . . .
H9B H 0.877544 0.390983 1.136109 0.070 Uiso 1 1 calc GR . . . .
H9C H 0.799925 0.453046 1.023590 0.070 Uiso 1 1 calc GR . . . .

loop_
_atom_site_aniso_label
_atom_site_aniso_U_11
_atom_site_aniso_U_22
_atom_site_aniso_U_33
_atom_site_aniso_U_23
_atom_site_aniso_U_13
_atom_site_aniso_U_12
Dy1 0.0232(2) 0.01087(18) 0.01008(18) -0.00014(12) 0.00138(12) 0.00539(13)
Br1 0.0287(5) 0.0651(7) 0.0279(5) -0.0118(4) 0.0046(4) 0.0171(5)
Br2 0.0249(5) 0.0549(6) 0.0275(5) -0.0168(4) -0.0025(4) -0.0005(4)
Br3 0.0256(5) 0.0549(6) 0.0301(5) -0.0107(4) 0.0076(4) 0.0060(4)
Br4 0.0313(5) 0.0567(6) 0.0280(5) -0.0167(4) -0.0005(4) -0.0113(4)
O1 0.047(4) 0.013(2) 0.017(2) 0.0023(18) 0.008(2) 0.010(2)
O2 0.051(4) 0.0135(18) 0.012(2) -0.0012(16) 0.003(2) 0.010(2)
O3 0.060(4) 0.016(2) 0.014(2) 0.0000(17) 0.003(3) 0.014(2)
O4 0.026(3) 0.014(2) 0.0106(17) -0.0001(16) 0.0013(17) 0.003(2)
O5 0.029(3) 0.025(3) 0.056(4) 0.010(3) 0.007(3) 0.009(3)
O6 0.035(4) 0.023(3) 0.073(5) 0.004(3) -0.003(3) 0.011(3)
O7 0.022(4) 0.065(5) 0.086(6) 0.008(5) -0.012(4) 0.005(3)
O8 0.026(3) 0.021(3) 0.058(4) 0.015(3) 0.002(3) 0.004(2)
N1 0.030(4) 0.030(4) 0.029(4) 0.001(3) -0.006(3) 0.006(3)
C1 0.031(4) 0.0118(19) 0.012(2) -0.0014(15) 0.0047(19) 0.004(2)
C2 0.029(2) 0.013(3) 0.0128(19) -0.0020(18) 0.0036(16) 0.0035(19)
C3 0.026(2) 0.016(3) 0.015(2) 0.0003(19) 0.0033(18) 0.006(2)
C4 0.025(2) 0.016(3) 0.013(2) -0.0004(19) 0.0015(18) 0.003(2)
C5 0.025(2) 0.011(2) 0.0098(19) -0.0005(18) 0.0002(16) 0.0031(18)
C6 0.025(3) 0.012(2) 0.0108(18) -0.0010(15) 0.0008(18) 0.002(2)
C7 0.024(2) 0.017(3) 0.010(2) -0.0034(19) 0.0011(17) 0.003(2)
C8 0.028(2) 0.017(3) 0.010(2) -0.003(2) 0.0015(18) 0.002(2)
C9 0.030(5) 0.027(5) 0.071(8) 0.002(5) -0.006(5) -0.005(4)

loop_
_atom_type_symbol
_atom_type_description
_atom_type_scat_dispersion_real
_atom_type_scat_dispersion_imag
_atom_type_scat_source
C C 0.0033 0.0016 'International Tables Vol C Tables 4.2.6.8 and 6.1.1.4'
H H 0.0000 0.0000 'International Tables Vol C Tables 4.2.6.8 and 6.1.1.4'
Br Br -0.2901 2.4595 'International Tables Vol C Tables 4.2.6.8 and 6.1.1.4'
Dy Dy -0.1892 4.4098 'International Tables Vol C Tables 4.2.6.8 and 6.1.1.4'
N N 0.0061 0.0033 'International Tables Vol C Tables 4.2.6.8 and 6.1.1.4'
O O 0.0106 0.0060 'International Tables Vol C Tables 4.2.6.8 and 6.1.1.4'

loop_
_geom_angle_atom_site_label_1
_geom_angle_atom_site_label_2
_geom_angle_atom_site_label_3
_geom_angle
_geom_angle_site_symmetry_1
_geom_angle_site_symmetry_3
_geom_angle_publ_flag
O1 Dy1 O2 89.13(18) . 2_667 ?
O1 Dy1 O3 75.01(18) . 2_656 ?
O1 Dy1 O4 121.28(17) . 2_656 ?
O1 Dy1 O4 158.3(2) . 1_556 ?
O1 Dy1 O5 124.6(2) . . ?
O1 Dy1 O6 82.1(2) . . ?
O1 Dy1 O8 81.7(2) . . ?
O2 Dy1 O3 163.69(18) 2_667 2_656 ?
O2 Dy1 O4 78.20(17) 2_667 1_556 ?
O2 Dy1 O4 143.92(17) 2_667 2_656 ?
O2 Dy1 O5 109.4(2) 2_667 . ?
O2 Dy1 O6 80.6(2) 2_667 . ?
O2 Dy1 O8 88.3(2) 2_667 . ?
O3 Dy1 O4 51.85(17) 2_656 2_656 ?
O3 Dy1 O6 93.3(2) 2_656 . ?
O4 Dy1 O3 118.06(17) 1_556 2_656 ?
O4 Dy1 O4 66.63(19) 1_556 2_656 ?
O4 Dy1 O5 76.6(2) 1_556 . ?
O4 Dy1 O6 112.5(2) 1_556 . ?
O4 Dy1 O8 80.5(2) 1_556 . ?
O5 Dy1 O3 77.7(2) . 2_656 ?
O5 Dy1 O4 70.95(19) . 2_656 ?
O5 Dy1 O6 52.5(2) . . ?
O6 Dy1 O4 119.59(19) . 2_656 ?
O8 Dy1 O3 93.0(2) . 2_656 ?
O8 Dy1 O4 78.49(19) . 2_656 ?
O8 Dy1 O5 147.1(2) . . ?
O8 Dy1 O6 160.4(2) . . ?
C1 O1 Dy1 155.4(5) . . ?
C1 O2 Dy1 130.0(5) . 2_667 ?
C6 O3 Dy1 97.4(4) . 2_656 ?
Dy1 O4 Dy1 113.37(19) 1_554 2_656 ?
C6 O4 Dy1 155.2(4) . 1_554 ?
C6 O4 Dy1 90.4(4) . 2_656 ?
N1 O5 Dy1 96.5(5) . . ?
N1 O6 Dy1 95.3(5) . . ?
Dy1 O8 H8 123.2(17) . . ?
C9 O8 Dy1 128.2(5) . . ?
C9 O8 H8 107.8(17) . . ?
O6 N1 O5 115.4(7) . . ?
O7 N1 O5 121.5(8) . . ?
O7 N1 O6 123.0(8) . . ?
O1 C1 O2 125.0(7) . . ?
O1 C1 C2 115.0(6) . . ?
O2 C1 C2 119.9(6) . . ?
C3 C2 C1 120.1(7) . . ?
C8 C2 C1 119.4(7) . . ?
C8 C2 C3 119.9(6) . . ?
C2 C3 Br1 119.0(5) . . ?
C4 C3 Br1 121.5(6) . . ?
C4 C3 C2 119.4(7) . . ?
C3 C4 Br2 120.4(6) . . ?
C5 C4 Br2 118.3(5) . . ?
C5 C4 C3 121.3(7) . . ?
C4 C5 C6 120.2(6) . . ?
C4 C5 C7 119.6(6) . . ?
C7 C5 C6 120.0(7) . . ?
O3 C6 Dy1 57.3(4) . 2_656 ?
O3 C6 O4 120.4(6) . . ?
O3 C6 C5 119.4(6) . . ?
O4 C6 Dy1 63.1(3) . 2_656 ?
O4 C6 C5 120.2(6) . . ?
C5 C6 Dy1 176.7(5) . 2_656 ?
C5 C7 Br3 119.5(5) . . ?
C5 C7 C8 119.8(7) . . ?
C8 C7 Br3 120.7(6) . . ?
C2 C8 Br4 119.0(5) . . ?
C2 C8 C7 119.9(7) . . ?
C7 C8 Br4 121.1(6) . . ?
O8 C9 H9A 109.5 . . ?
O8 C9 H9B 109.5 . . ?
O8 C9 H9C 109.5 . . ?
H9A C9 H9B 109.5 . . ?
H9A C9 H9C 109.5 . . ?
H9B C9 H9C 109.5 . . ?

loop_
_geom_bond_atom_site_label_1
_geom_bond_atom_site_label_2
_geom_bond_distance
_geom_bond_site_symmetry_2
_geom_bond_publ_flag
Dy1 O1 2.249(5) . ?
Dy1 O2 2.319(5) 2_667 ?
Dy1 O3 2.420(5) 2_656 ?
Dy1 O4 2.326(5) 1_556 ?
Dy1 O4 2.543(5) 2_656 ?
Dy1 O5 2.396(6) . ?
Dy1 O6 2.427(7) . ?
Dy1 O8 2.328(6) . ?
Br1 C3 1.883(8) . ?
Br2 C4 1.899(7) . ?
Br3 C7 1.878(8) . ?
Br4 C8 1.878(8) . ?
O1 C1 1.237(9) . ?
O2 C1 1.246(9) . ?
O3 C6 1.231(9) . ?
O4 C6 1.273(8) . ?
O5 N1 1.268(9) . ?
O6 N1 1.255(9) . ?
O7 N1 1.211(10) . ?
O8 H8 0.858(9) . ?
O8 C9 1.422(10) . ?
C1 C2 1.529(9) . ?
C2 C3 1.390(11) . ?
C2 C8 1.384(11) . ?
C3 C4 1.379(10) . ?
C4 C5 1.374(11) . ?
C5 C6 1.512(9) . ?
C5 C7 1.383(10) . ?
C7 C8 1.399(10) . ?
C9 H9A 0.9600 . ?
C9 H9B 0.9600 . ?
C9 H9C 0.9600 . ?

loop_
_geom_hbond_atom_site_label_D
_geom_hbond_atom_site_label_H
_geom_hbond_atom_site_label_A
_geom_hbond_distance_DH
_geom_hbond_distance_HA
_geom_hbond_distance_DA
_geom_hbond_angle_DHA
_geom_hbond_site_symmetry_A
_geom_hbond_publ_flag
O8 H8 O5 0.858(9) 2.01(4) 2.763(8) 146(6) 2_657 yes
O8 H8 O7 0.858(9) 2.60(5) 3.197(10) 128(6) 1_655 yes
C9 H9A O7 0.96 2.55 3.210(13) 126.4 1_655 yes
